data_1511622
loop_
_publ_author_name
'Dub, O.M.'
'Chaban, N.F.'
'Kuz'ma, Yu.B.'

_publ_section_title
;
 Neuer Strukturtyp von Lu5 Ni19 B6
;
_journal_name_full
;
Dopovidi Akademii Nauk Ukrains'koi RSR, Seriya B: Geol., Khim., Biol. Nauki
;
_journal_page_first 36
_journal_page_last 39
_journal_volume 7
_journal_year 1985
_chemical_formula_sum 'B6 Lu5 Ni19'
_chemical_name_systematic 'Lu5 Ni19 B6'
_space_group_IT_number 191
_symmetry_space_group_name_Hall '-P 6 2'
_symmetry_space_group_name_H-M 'P 6/m m m'
_cell_angle_alpha 90
_cell_angle_beta 90
_cell_angle_gamma 120
_cell_formula_units_Z 1
_cell_length_a 4.943
_cell_length_b 4.943
_cell_length_c 17.161
_cell_volume 363.124
_citation_journal_id_ASTM CB626Q
_cod_data_source_file boron4-x_275.cif
_cod_data_source_block B6Lu5Ni19
_cod_original_cell_volume 363.1235
_cod_database_code 1511622

loop_
_symmetry_equiv_pos_as_xyz
x,y,z
x-y,x,z
-y,x-y,z
-x,-y,z
-x+y,-x,z
y,-x+y,z
-y,-x,-z
x-y,-y,-z
x,x-y,-z
y,x,-z
-x+y,y,-z
-x,-x+y,-z
-x,-y,-z
-x+y,-x,-z
y,-x+y,-z
x,y,-z
x-y,x,-z
-y,x-y,-z
y,x,z
-x+y,y,z
-x,-x+y,z
-y,-x,z
x-y,-y,z
x,x-y,z

loop_
_atom_site_label
_atom_site_type_symbol
_atom_site_fract_x
_atom_site_fract_y
_atom_site_fract_z
_atom_site_occupancy
_atom_site_U_iso_or_equiv
Lu2 Lu 0 0 0.093 1 0.0
B1 B 0.3333 0.6667 0.5 1 0.0
Ni1 Ni 0.5 0 0 1 0.0
B2 B 0.3333 0.6667 0.093 1 0.0
Ni2 Ni 0.3333 0.6667 0.299 1 0.0
Ni4 Ni 0.5 0 0.418 1 0.0
Lu1 Lu 0 0 0.5 1 0.0
Lu3 Lu 0 0 0.296 1 0.0
Ni3 Ni 0.5 0 0.185 1 0.0
